data_7017412
loop_
_publ_author_name
'Kutasi, Anna M.'
'Turner, David R.'
'Moubaraki, Boujemaa'
'Batten, Stuart R.'
'Murray, Keith S.'

_publ_section_title
;
 Complexes of a hexa-nitrile dianion with neutral, chelating co-ligands:
 Self-assembly, structure and magnetism.
;
_journal_issue 45
_journal_name_full 'Dalton transactions (Cambridge, England : 2003)'
_journal_page_first 12358
_journal_page_last 12367
_journal_paper_doi 10.1039/c1dt11369k
_journal_volume 40
_journal_year 2011
_chemical_formula_moiety 'C22 H15 Co N9 O2'
_chemical_formula_sum 'C22 H15 Co N9 O2'
_chemical_formula_weight 496.36
_chemical_name_common (Co(pypzH)(HCTMCP)(MeOH)2)
_chemical_name_systematic
;
[Co(pypzH)(HCTMCP)(MeOH)2]
;
_space_group_IT_number 14
_symmetry_cell_setting monoclinic
_symmetry_space_group_name_Hall '-P 2ybc'
_symmetry_space_group_name_H-M 'P 1 21/c 1'
_atom_sites_solution_hydrogens geom
_atom_sites_solution_primary direct
_atom_sites_solution_secondary difmap
_audit_creation_method SHELXL-97
_cell_angle_alpha 90.00
_cell_angle_beta 98.7400(10)
_cell_angle_gamma 90.00
_cell_formula_units_Z 4
_cell_length_a 8.0169(2)
_cell_length_b 15.3911(3)
_cell_length_c 18.0902(4)
_cell_measurement_reflns_used 24344
_cell_measurement_temperature 123(1)
_cell_measurement_theta_max 27.50
_cell_measurement_theta_min 2.65
_cell_volume 2206.21(9)
_computing_cell_refinement 'DENZO-SMN (Otwinowski & Minor, 1997)'
_computing_data_collection 'Collect (Hooft, 1999)'
_computing_data_reduction 'DENZO-SMN (Otwinowski & Minor, 1997)'
_computing_molecular_graphics 'X-Seed (Barbour, 1999)'
_computing_publication_material 'CIFTAB (Sheldrick, 1997)'
_computing_structure_refinement 'SHELXL-97 (Sheldrick, 1997)'
_computing_structure_solution 'SHELXS-97 (Sheldrick, 1990)'
_diffrn_ambient_temperature 123(1)
_diffrn_measured_fraction_theta_full 0.989
_diffrn_measured_fraction_theta_max 0.989
_diffrn_measurement_device_type 'Nonius KappaCCD'
_diffrn_measurement_method 'phi and omega scans'
_diffrn_radiation_monochromator graphite
_diffrn_radiation_source 'fine-focus sealed tube'
_diffrn_radiation_type MoK\a
_diffrn_radiation_wavelength 0.71073
_diffrn_reflns_av_R_equivalents 0.0692
_diffrn_reflns_av_sigmaI/netI 0.0655
_diffrn_reflns_limit_h_max 10
_diffrn_reflns_limit_h_min -10
_diffrn_reflns_limit_k_max 17
_diffrn_reflns_limit_k_min -19
_diffrn_reflns_limit_l_max 23
_diffrn_reflns_limit_l_min -23
_diffrn_reflns_number 24344
_diffrn_reflns_theta_full 27.50
_diffrn_reflns_theta_max 27.50
_diffrn_reflns_theta_min 2.65
_exptl_absorpt_coefficient_mu 0.818
_exptl_absorpt_correction_T_max 0.8871
_exptl_absorpt_correction_T_min 0.8093
_exptl_absorpt_correction_type empirical
_exptl_absorpt_process_details SORTAV
_exptl_crystal_colour red
_exptl_crystal_density_diffrn 1.494
_exptl_crystal_density_method 'not measured'
_exptl_crystal_description rod
_exptl_crystal_F_000 1012
_exptl_crystal_size_max 0.27
_exptl_crystal_size_mid 0.15
_exptl_crystal_size_min 0.15
_refine_diff_density_max 1.079
_refine_diff_density_min -0.495
_refine_diff_density_rms 0.084
_refine_ls_extinction_method none
_refine_ls_goodness_of_fit_ref 1.080
_refine_ls_hydrogen_treatment mixed
_refine_ls_matrix_type full
_refine_ls_number_parameters 321
_refine_ls_number_reflns 5018
_refine_ls_number_restraints 2
_refine_ls_restrained_S_all 1.080
_refine_ls_R_factor_all 0.1036
_refine_ls_R_factor_gt 0.0690
_refine_ls_shift/su_max 0.000
_refine_ls_shift/su_mean 0.000
_refine_ls_structure_factor_coef Fsqd
_refine_ls_weighting_details 'calc w=1/[\s^2^(Fo^2^)+(0.2000P)^2^+0.0000P] where P=(Fo^2^+2Fc^2^)/3'
_refine_ls_weighting_scheme calc
_refine_ls_wR_factor_gt 0.1189
_refine_ls_wR_factor_ref 0.1293
_reflns_number_gt 3771
_reflns_number_total 5018
_reflns_threshold_expression >2sigma(I)
_cod_data_source_file c1dt11369k.txt
_cod_data_source_block 6Co
_cod_depositor_comments
;
The following automatic conversions were performed:

'_exptl_absorpt_correction_type' value 'Empirical' changed to
'empirical' according to
/home/saulius/struct/CIF-dictionaries/cif_core.dic dictionary named
'cif_core.dic' version 2.4.1 from 2010-06-29.

Automatic conversion script
Id: cif_fix_values 1715 2011-07-08 13:25:40Z adriana 
;
_cod_original_sg_symbol_H-M P21/c
_cod_database_code 7017412

loop_
_symmetry_equiv_pos_as_xyz
'x, y, z'
'-x, y+1/2, -z+1/2'
'-x, -y, -z'
'x, -y-1/2, z-1/2'

loop_
_atom_site_label
_atom_site_type_symbol
_atom_site_fract_x
_atom_site_fract_y
_atom_site_fract_z
_atom_site_U_iso_or_equiv
_atom_site_adp_type
_atom_site_occupancy
_atom_site_symmetry_multiplicity
_atom_site_calc_flag
_atom_site_refinement_flags
Co1 Co 0.37187(6) 0.33342(3) 0.34801(3) 0.01992(14) Uani 1 1 d .
O1 O 0.1639(3) 0.36874(17) 0.39973(14) 0.0263(6) Uani 1 1 d D
O2 O 0.5845(3) 0.29065(18) 0.30208(15) 0.0316(6) Uani 1 1 d D
N1 N 0.5276(4) 0.33877(19) 0.45315(15) 0.0225(6) Uani 1 1 d .
N2 N 0.5729(5) 0.2878(3) 0.5135(2) 0.0385(9) Uani 1 1 d .
N3 N 0.4744(4) 0.46010(19) 0.34698(16) 0.0229(7) Uani 1 1 d .
N112 N 0.3023(4) 0.2042(2) 0.35631(16) 0.0268(7) Uani 1 1 d .
N114 N -0.0613(6) 0.0619(4) 0.2083(2) 0.0783(16) Uani 1 1 d .
N122 N -0.2291(4) -0.15594(19) 0.25979(16) 0.0245(7) Uani 1 1 d .
N124 N -0.1029(5) -0.2635(2) 0.48440(19) 0.0397(9) Uani 1 1 d .
N132 N 0.4471(5) 0.1147(3) 0.5589(2) 0.0522(11) Uani 1 1 d .
N134 N 0.2687(5) -0.1439(3) 0.6287(2) 0.0528(11) Uani 1 1 d .
C1 C -0.0072(6) 0.3621(4) 0.3631(3) 0.0569(14) Uani 1 1 d .
H1A H -0.0235 0.3061 0.3372 0.085 Uiso 1 1 calc R
H1B H -0.0312 0.4093 0.3268 0.085 Uiso 1 1 calc R
H1C H -0.0837 0.3662 0.4004 0.085 Uiso 1 1 calc R
C2 C 0.6395(6) 0.3142(3) 0.2348(3) 0.0507(13) Uani 1 1 d .
H2A H 0.6677 0.3762 0.2361 0.076 Uiso 1 1 calc R
H2B H 0.5496 0.3027 0.1929 0.076 Uiso 1 1 calc R
H2C H 0.7397 0.2802 0.2286 0.076 Uiso 1 1 calc R
C3 C 0.6988(6) 0.3288(4) 0.5649(2) 0.0554(14) Uani 1 1 d .
H3 H 0.7529 0.3061 0.6112 0.067 Uiso 1 1 calc R
C4 C 0.7282(5) 0.4109(3) 0.5331(2) 0.0342(9) Uani 1 1 d .
H4 H 0.8040 0.4551 0.5537 0.041 Uiso 1 1 calc R
C5 C 0.6206(4) 0.4118(2) 0.4647(2) 0.0239(8) Uani 1 1 d .
C6 C 0.5952(4) 0.4781(2) 0.40555(19) 0.0236(8) Uani 1 1 d .
C7 C 0.6861(5) 0.5544(3) 0.4067(3) 0.0385(10) Uani 1 1 d .
H7 H 0.7693 0.5675 0.4484 0.046 Uiso 1 1 calc R
C8 C 0.6578(7) 0.6096(3) 0.3497(3) 0.0553(13) Uani 1 1 d .
H8 H 0.7213 0.6618 0.3505 0.066 Uiso 1 1 calc R
C9 C 0.5429(6) 0.5920(3) 0.2930(3) 0.0476(12) Uani 1 1 d .
H9 H 0.5232 0.6308 0.2518 0.057 Uiso 1 1 calc R
C10 C 0.4531(5) 0.5195(2) 0.2931(2) 0.0305(9) Uani 1 1 d .
H10 H 0.3674 0.5094 0.2516 0.037 Uiso 1 1 calc R
C101 C 0.1272(4) -0.0003(2) 0.38815(19) 0.0211(7) Uani 1 1 d .
C102 C 0.0626(4) -0.0787(2) 0.40774(18) 0.0205(7) Uani 1 1 d .
C103 C 0.1742(4) -0.0333(2) 0.45954(19) 0.0209(7) Uani 1 1 d .
C110 C 0.1314(5) 0.0650(2) 0.33472(19) 0.0254(8) Uani 1 1 d .
C111 C 0.2269(4) 0.1407(2) 0.34915(19) 0.0215(7) Uani 1 1 d .
C113 C 0.0243(6) 0.0617(3) 0.2650(2) 0.0427(11) Uani 1 1 d .
C120 C -0.0464(4) -0.1492(2) 0.38853(19) 0.0205(7) Uani 1 1 d .
C121 C -0.1471(4) -0.1530(2) 0.3175(2) 0.0200(7) Uani 1 1 d .
C123 C -0.0763(5) -0.2120(2) 0.4419(2) 0.0258(8) Uani 1 1 d .
C130 C 0.2666(5) -0.0235(2) 0.5309(2) 0.0263(8) Uani 1 1 d .
C131 C 0.3681(5) 0.0519(3) 0.5479(2) 0.0339(10) Uani 1 1 d .
C133 C 0.2679(5) -0.0896(3) 0.5851(2) 0.0335(9) Uani 1 1 d .
H1N H 0.521(7) 0.236(4) 0.513(3) 0.067(17) Uiso 1 1 d .
H1O H 0.165(6) 0.334(3) 0.4374(19) 0.055(15) Uiso 1 1 d D
H2O H 0.640(5) 0.247(2) 0.319(2) 0.052(15) Uiso 1 1 d D

loop_
_atom_site_aniso_label
_atom_site_aniso_U_11
_atom_site_aniso_U_22
_atom_site_aniso_U_33
_atom_site_aniso_U_23
_atom_site_aniso_U_13
_atom_site_aniso_U_12
Co1 0.0231(3) 0.0186(2) 0.0181(2) 0.0006(2) 0.00307(17) -0.0032(2)
O1 0.0264(14) 0.0288(14) 0.0248(14) 0.0038(11) 0.0071(11) -0.0001(11)
O2 0.0332(16) 0.0333(16) 0.0307(15) 0.0086(12) 0.0126(12) 0.0099(13)
N1 0.0259(16) 0.0208(15) 0.0197(14) 0.0021(13) -0.0001(12) 0.0001(13)
N2 0.040(2) 0.040(2) 0.038(2) 0.0116(17) 0.0131(17) 0.0067(17)
N3 0.0275(17) 0.0209(16) 0.0212(15) 0.0016(12) 0.0062(13) -0.0042(13)
N112 0.0301(17) 0.0245(17) 0.0249(16) 0.0043(13) 0.0015(13) -0.0039(14)
N114 0.071(3) 0.119(4) 0.037(2) 0.013(3) -0.014(2) -0.046(3)
N122 0.0296(17) 0.0223(17) 0.0208(16) -0.0029(13) 0.0007(13) -0.0025(13)
N124 0.053(2) 0.034(2) 0.0337(19) 0.0093(16) 0.0105(17) -0.0071(17)
N132 0.032(2) 0.062(3) 0.063(3) -0.034(2) 0.0108(19) -0.011(2)
N134 0.057(3) 0.060(3) 0.042(2) 0.019(2) 0.0102(19) 0.026(2)
C1 0.035(3) 0.084(4) 0.053(3) 0.016(3) 0.010(2) 0.009(3)
C2 0.055(3) 0.062(3) 0.041(3) 0.007(2) 0.025(2) 0.011(2)
C3 0.053(3) 0.095(4) 0.018(2) 0.013(2) 0.007(2) 0.035(3)
C4 0.028(2) 0.045(3) 0.028(2) -0.0090(19) -0.0019(17) -0.0029(18)
C5 0.0232(19) 0.026(2) 0.0232(18) -0.0050(15) 0.0060(15) 0.0003(15)
C6 0.0238(19) 0.025(2) 0.0238(18) -0.0030(15) 0.0083(15) -0.0008(15)
C7 0.039(3) 0.031(2) 0.047(3) -0.005(2) 0.011(2) -0.0059(19)
C8 0.070(4) 0.046(3) 0.053(3) 0.004(2) 0.020(3) 0.001(3)
C9 0.049(3) 0.034(3) 0.064(3) 0.004(2) 0.022(3) 0.000(2)
C10 0.033(2) 0.032(2) 0.028(2) 0.0106(17) 0.0081(17) 0.0021(17)
C101 0.0194(18) 0.0211(18) 0.0229(18) -0.0028(14) 0.0039(14) -0.0015(14)
C102 0.0204(18) 0.0227(19) 0.0189(17) 0.0012(14) 0.0041(14) 0.0020(14)
C103 0.0200(18) 0.0219(18) 0.0219(18) -0.0030(14) 0.0065(14) 0.0020(14)
C110 0.029(2) 0.025(2) 0.0218(18) 0.0044(15) 0.0018(15) -0.0088(16)
C111 0.0195(18) 0.0251(19) 0.0195(17) 0.0049(14) 0.0021(14) 0.0008(15)
C113 0.046(3) 0.051(3) 0.030(2) 0.006(2) 0.001(2) -0.022(2)
C120 0.0232(18) 0.0189(19) 0.0203(17) 0.0016(14) 0.0057(14) -0.0021(14)
C121 0.0221(18) 0.0147(18) 0.0249(18) -0.0006(14) 0.0090(15) -0.0021(13)
C123 0.027(2) 0.025(2) 0.0248(19) -0.0046(16) 0.0034(16) -0.0024(16)
C130 0.0219(19) 0.034(2) 0.0229(19) -0.0041(16) 0.0040(15) 0.0032(16)
C131 0.021(2) 0.048(3) 0.032(2) -0.0162(19) 0.0055(17) 0.0030(19)
C133 0.030(2) 0.046(3) 0.024(2) -0.0002(19) 0.0010(17) 0.0159(18)

loop_
_atom_type_symbol
_atom_type_description
_atom_type_scat_dispersion_real
_atom_type_scat_dispersion_imag
_atom_type_scat_source
C C 0.0033 0.0016 'International Tables Vol C Tables 4.2.6.8 and 6.1.1.4'
H H 0.0000 0.0000 'International Tables Vol C Tables 4.2.6.8 and 6.1.1.4'
N N 0.0061 0.0033 'International Tables Vol C Tables 4.2.6.8 and 6.1.1.4'
Co Co 0.3494 0.9721 'International Tables Vol C Tables 4.2.6.8 and 6.1.1.4'
O O 0.0106 0.0060 'International Tables Vol C Tables 4.2.6.8 and 6.1.1.4'

loop_
_geom_angle_atom_site_label_1
_geom_angle_atom_site_label_2
_geom_angle_atom_site_label_3
_geom_angle
_geom_angle_site_symmetry_1
_geom_angle_site_symmetry_3
N112 Co1 O1 88.60(11) . .
N112 Co1 O2 88.38(12) . .
O1 Co1 O2 175.77(10) . .
N112 Co1 N122 91.56(12) . 2
O1 Co1 N122 92.05(11) . 2
O2 Co1 N122 90.99(11) . 2
N112 Co1 N1 95.78(11) . .
O1 Co1 N1 89.40(11) . .
O2 Co1 N1 87.96(11) . .
N122 Co1 N1 172.55(11) 2 .
N112 Co1 N3 172.43(12) . .
O1 Co1 N3 95.80(11) . .
O2 Co1 N3 86.89(11) . .
N122 Co1 N3 94.42(11) 2 .
N1 Co1 N3 78.16(11) . .
C1 O1 Co1 122.9(3) . .
C1 O1 H1O 102(3) . .
Co1 O1 H1O 106(3) . .
C2 O2 Co1 129.8(3) . .
C2 O2 H2O 107(3) . .
Co1 O2 H2O 122(3) . .
C5 N1 N2 106.6(3) . .
C5 N1 Co1 114.1(2) . .
N2 N1 Co1 139.1(3) . .
N1 N2 C3 110.5(4) . .
N1 N2 H1N 116(3) . .
C3 N2 H1N 133(3) . .
C10 N3 C6 115.6(3) . .
C10 N3 Co1 129.3(3) . .
C6 N3 Co1 114.5(2) . .
C111 N112 Co1 162.0(3) . .
C121 N122 Co1 177.0(3) . 2_545
O1 C1 H1A 109.5 . .
O1 C1 H1B 109.5 . .
H1A C1 H1B 109.5 . .
O1 C1 H1C 109.5 . .
H1A C1 H1C 109.5 . .
H1B C1 H1C 109.5 . .
O2 C2 H2A 109.5 . .
O2 C2 H2B 109.5 . .
H2A C2 H2B 109.5 . .
O2 C2 H2C 109.5 . .
H2A C2 H2C 109.5 . .
H2B C2 H2C 109.5 . .
N2 C3 C4 106.1(3) . .
N2 C3 H3 127.0 . .
C4 C3 H3 127.0 . .
C5 C4 C3 104.4(4) . .
C5 C4 H4 127.8 . .
C3 C4 H4 127.8 . .
N1 C5 C4 112.4(3) . .
N1 C5 C6 117.0(3) . .
C4 C5 C6 130.5(4) . .
N3 C6 C7 120.0(3) . .
N3 C6 C5 115.6(3) . .
C7 C6 C5 124.4(4) . .
C8 C7 C6 120.3(4) . .
C8 C7 H7 119.8 . .
C6 C7 H7 119.8 . .
C9 C8 C7 119.8(5) . .
C9 C8 H8 120.1 . .
C7 C8 H8 120.1 . .
C8 C9 C10 119.6(5) . .
C8 C9 H9 120.2 . .
C10 C9 H9 120.2 . .
C9 C10 N3 124.7(4) . .
C9 C10 H10 117.7 . .
N3 C10 H10 117.7 . .
C102 C101 C103 60.0(2) . .
C102 C101 C110 148.8(3) . .
C103 C101 C110 151.2(3) . .
C101 C102 C103 60.2(2) . .
C101 C102 C120 148.9(3) . .
C103 C102 C120 150.8(3) . .
C102 C103 C101 59.8(2) . .
C102 C103 C130 151.6(3) . .
C101 C103 C130 148.6(3) . .
C111 C110 C101 122.7(3) . .
C111 C110 C113 115.9(3) . .
C101 C110 C113 121.0(3) . .
N112 C111 C110 175.7(4) . .
N114 C113 C110 177.7(5) . .
C102 C120 C121 120.4(3) . .
C102 C120 C123 121.6(3) . .
C121 C120 C123 117.5(3) . .
N122 C121 C120 179.8(4) . .
N124 C123 C120 178.8(4) . .
C103 C130 C133 120.7(3) . .
C103 C130 C131 119.6(3) . .
C133 C130 C131 119.5(3) . .
N132 C131 C130 177.0(5) . .
N134 C133 C130 179.4(5) . .

loop_
_geom_bond_atom_site_label_1
_geom_bond_atom_site_label_2
_geom_bond_distance
_geom_bond_site_symmetry_2
Co1 N112 2.078(3) .
Co1 O1 2.104(2) .
Co1 O2 2.112(3) .
Co1 N122 2.112(3) 2
Co1 N1 2.112(3) .
Co1 N3 2.117(3) .
O1 C1 1.433(5) .
O1 H1O 0.866(19) .
O2 C2 1.403(5) .
O2 H2O 0.843(19) .
N1 C5 1.347(5) .
N1 N2 1.349(4) .
N2 C3 1.412(6) .
N2 H1N 0.90(5) .
N3 C10 1.329(4) .
N3 C6 1.351(4) .
N112 C111 1.146(4) .
N114 C113 1.145(6) .
N122 C121 1.147(4) .
N122 Co1 2.112(3) 2_545
N124 C123 1.147(5) .
N132 C131 1.156(5) .
N134 C133 1.149(5) .
C1 H1A 0.9800 .
C1 H1B 0.9800 .
C1 H1C 0.9800 .
C2 H2A 0.9800 .
C2 H2B 0.9800 .
C2 H2C 0.9800 .
C3 C4 1.423(7) .
C3 H3 0.9500 .
C4 C5 1.397(5) .
C4 H4 0.9500 .
C5 C6 1.469(5) .
C6 C7 1.381(5) .
C7 C8 1.328(6) .
C7 H7 0.9500 .
C8 C9 1.299(7) .
C8 H8 0.9500 .
C9 C10 1.329(6) .
C9 H9 0.9500 .
C10 H10 0.9500 .
C101 C102 1.380(5) .
C101 C103 1.386(5) .
C101 C110 1.398(5) .
C102 C103 1.383(5) .
C102 C120 1.403(5) .
C103 C130 1.395(5) .
C110 C111 1.397(5) .
C110 C113 1.415(5) .
C120 C121 1.411(5) .
C120 C123 1.413(5) .
C130 C133 1.411(6) .
C130 C131 1.424(6) .

loop_
_geom_hbond_atom_site_label_D
_geom_hbond_atom_site_label_H
_geom_hbond_atom_site_label_A
_geom_hbond_distance_DH
_geom_hbond_distance_HA
_geom_hbond_distance_DA
_geom_hbond_angle_DHA
_geom_hbond_site_symmetry_A
N2 H1N N132 0.90(5) 2.16(6) 3.006(6) 156(5) .
O1 H1O N124 0.866(19) 1.91(2) 2.751(4) 165(5) 3_556
O2 H2O N134 0.843(19) 1.93(2) 2.759(5) 168(5) 3_656
